data_7008607
loop_
_publ_author_name
'Lin, Ping'
'Clegg, William'
'Harrington, Ross W.'
'Henderson, Richard A.'

_publ_section_title
;
 Synthesis and structures of 5-(pyridyl)tetrazole complexes of Mn(II).
;
_journal_issue 14
_journal_name_full 'Dalton transactions (Cambridge, England : 2003)'
_journal_page_first 2388
_journal_page_last 2394
_journal_paper_doi 10.1039/b505077d
_journal_year 2005
_chemical_formula_moiety 'C12 H12 Mn N10 O2'
_chemical_formula_sum 'C12 H12 Mn N10 O2'
_chemical_formula_weight 383.26
_chemical_name_systematic
;
?
;
_space_group_IT_number 14
_symmetry_cell_setting monoclinic
_symmetry_space_group_name_Hall '-P 2ybc'
_symmetry_space_group_name_H-M 'P 1 21/c 1'
_atom_sites_solution_hydrogens geom
_atom_sites_solution_primary direct
_atom_sites_solution_secondary difmap
_audit_creation_method SHELXL-97
_cell_angle_alpha 90.00
_cell_angle_beta 97.560(2)
_cell_angle_gamma 90.00
_cell_formula_units_Z 2
_cell_length_a 8.0643(10)
_cell_length_b 13.0693(16)
_cell_length_c 7.3767(9)
_cell_measurement_reflns_used 3515
_cell_measurement_temperature 150(2)
_cell_measurement_theta_max 28.26
_cell_measurement_theta_min 2.55
_cell_volume 770.71(16)
_computing_cell_refinement 'Bruker SAINT'
_computing_data_collection 'Bruker SMART'
_computing_data_reduction 'Bruker SAINT'
_computing_molecular_graphics 'Bruker SHELXTL'
_computing_publication_material 'Bruker SHELXTL and local programs'
_computing_structure_refinement 'Bruker SHELXTL'
_computing_structure_solution 'Bruker SHELXTL'
_diffrn_ambient_temperature 150(2)
_diffrn_measured_fraction_theta_full 1.000
_diffrn_measured_fraction_theta_max 1.000
_diffrn_measurement_device_type 'Bruker SMART 1K CCD diffractometer'
_diffrn_measurement_method 'thin-slice \w scans'
_diffrn_radiation_monochromator graphite
_diffrn_radiation_source 'sealed tube'
_diffrn_radiation_type MoK\a
_diffrn_radiation_wavelength 0.71073
_diffrn_reflns_av_R_equivalents 0.0393
_diffrn_reflns_av_sigmaI/netI 0.0360
_diffrn_reflns_limit_h_max 9
_diffrn_reflns_limit_h_min -9
_diffrn_reflns_limit_k_max 15
_diffrn_reflns_limit_k_min -15
_diffrn_reflns_limit_l_max 8
_diffrn_reflns_limit_l_min -8
_diffrn_reflns_number 5268
_diffrn_reflns_theta_full 25.00
_diffrn_reflns_theta_max 25.00
_diffrn_reflns_theta_min 2.55
_diffrn_standards_number 0
_exptl_absorpt_coefficient_mu 0.889
_exptl_absorpt_correction_T_max 0.916
_exptl_absorpt_correction_T_min 0.776
_exptl_absorpt_correction_type multi-scan
_exptl_absorpt_process_details SADABS
_exptl_crystal_colour colourless
_exptl_crystal_density_diffrn 1.652
_exptl_crystal_density_method 'not measured'
_exptl_crystal_description prism
_exptl_crystal_F_000 390
_exptl_crystal_size_max 0.30
_exptl_crystal_size_mid 0.30
_exptl_crystal_size_min 0.10
_refine_diff_density_max 0.242
_refine_diff_density_min -0.324
_refine_diff_density_rms 0.063
_refine_ls_extinction_coef 0.0033(9)
_refine_ls_extinction_expression Fc^*^=kFc[1+0.001xFc^2^\l^3^/sin(2\q)]^-1/4^
_refine_ls_extinction_method SHELXL
_refine_ls_goodness_of_fit_ref 1.147
_refine_ls_hydrogen_treatment mixed
_refine_ls_matrix_type full
_refine_ls_number_parameters 124
_refine_ls_number_reflns 1361
_refine_ls_number_restraints 0
_refine_ls_restrained_S_all 1.147
_refine_ls_R_factor_all 0.0496
_refine_ls_R_factor_gt 0.0324
_refine_ls_shift/su_max 0.000
_refine_ls_shift/su_mean 0.000
_refine_ls_structure_factor_coef Fsqd
_refine_ls_weighting_details 'calc w=1/[\s^2^(Fo^2^)+(0.0244P)^2^+0.3258P] where P=(Fo^2^+2Fc^2^)/3'
_refine_ls_weighting_scheme calc
_refine_ls_wR_factor_gt 0.0657
_refine_ls_wR_factor_ref 0.0709
_reflns_number_gt 1073
_reflns_number_total 1361
_reflns_threshold_expression I>2\s(I)
_cod_data_source_file b505077d.txt
_cod_data_source_block 1
_cod_original_sg_symbol_H-M 'P 21/c'
_cod_database_code 7008607

loop_
_symmetry_equiv_pos_as_xyz
'x, y, z'
'-x, y+1/2, -z+1/2'
'-x, -y, -z'
'x, -y-1/2, z-1/2'

loop_
_atom_site_label
_atom_site_type_symbol
_atom_site_fract_x
_atom_site_fract_y
_atom_site_fract_z
_atom_site_U_iso_or_equiv
_atom_site_adp_type
_atom_site_occupancy
_atom_site_symmetry_multiplicity
_atom_site_calc_flag
_atom_site_refinement_flags
_atom_site_disorder_assembly
_atom_site_disorder_group
Mn1 Mn 0.0000 0.5000 0.5000 0.01789(17) Uani 1 2 d S . .
O1 O 0.1408(2) 0.48998(16) 0.7772(2) 0.0222(4) Uani 1 1 d . . .
H1B H 0.117(4) 0.442(2) 0.843(4) 0.030(9) Uiso 1 1 d . . .
H1A H 0.142(4) 0.540(3) 0.836(4) 0.041(10) Uiso 1 1 d . . .
N1 N -0.0471(2) 0.33344(14) 0.5077(3) 0.0175(5) Uani 1 1 d . . .
N2 N -0.1605(3) 0.26645(15) 0.5568(3) 0.0230(5) Uani 1 1 d . . .
N3 N -0.1065(3) 0.17292(15) 0.5285(3) 0.0253(5) Uani 1 1 d . . .
N4 N 0.0429(3) 0.17817(15) 0.4626(3) 0.0242(5) Uani 1 1 d . . .
N5 N 0.2158(3) 0.42885(15) 0.3798(3) 0.0210(5) Uani 1 1 d . . .
C1 C 0.0746(3) 0.27773(17) 0.4513(3) 0.0177(5) Uani 1 1 d . . .
C2 C 0.2204(3) 0.32500(18) 0.3842(3) 0.0199(6) Uani 1 1 d . . .
C3 C 0.3502(3) 0.2697(2) 0.3272(3) 0.0274(6) Uani 1 1 d . . .
H3 H 0.3506 0.1971 0.3327 0.033 Uiso 1 1 calc R . .
C4 C 0.4791(3) 0.3219(2) 0.2623(4) 0.0337(7) Uani 1 1 d . . .
H4 H 0.5707 0.2856 0.2245 0.040 Uiso 1 1 calc R . .
C5 C 0.4734(3) 0.4277(2) 0.2528(4) 0.0365(8) Uani 1 1 d . . .
H5 H 0.5594 0.4651 0.2058 0.044 Uiso 1 1 calc R . .
C6 C 0.3397(3) 0.4778(2) 0.3132(4) 0.0288(7) Uani 1 1 d . . .
H6 H 0.3360 0.5503 0.3069 0.035 Uiso 1 1 calc R . .

loop_
_atom_site_aniso_label
_atom_site_aniso_U_11
_atom_site_aniso_U_22
_atom_site_aniso_U_33
_atom_site_aniso_U_23
_atom_site_aniso_U_13
_atom_site_aniso_U_12
Mn1 0.0250(3) 0.0086(3) 0.0215(3) -0.0015(2) 0.0085(2) -0.0009(2)
O1 0.0319(10) 0.0114(9) 0.0244(9) -0.0002(9) 0.0078(8) -0.0013(8)
N1 0.0240(12) 0.0111(10) 0.0181(10) 0.0005(8) 0.0057(9) -0.0039(8)
N2 0.0300(13) 0.0167(12) 0.0224(12) 0.0021(9) 0.0038(10) -0.0036(9)
N3 0.0360(14) 0.0159(11) 0.0239(12) 0.0019(9) 0.0032(10) -0.0020(9)
N4 0.0354(14) 0.0159(11) 0.0202(13) 0.0012(9) 0.0002(10) 0.0043(9)
N5 0.0255(12) 0.0183(11) 0.0195(11) -0.0017(9) 0.0046(9) -0.0003(9)
C1 0.0249(15) 0.0136(13) 0.0141(12) -0.0011(10) 0.0008(11) 0.0042(11)
C2 0.0256(14) 0.0200(14) 0.0131(12) -0.0025(10) -0.0012(10) 0.0041(11)
C3 0.0296(16) 0.0295(15) 0.0222(14) -0.0031(12) 0.0003(12) 0.0078(12)
C4 0.0268(16) 0.049(2) 0.0249(16) -0.0082(13) 0.0023(13) 0.0101(13)
C5 0.0248(17) 0.055(2) 0.0315(17) -0.0046(14) 0.0096(13) -0.0090(14)
C6 0.0295(16) 0.0280(16) 0.0301(14) -0.0028(12) 0.0084(12) -0.0058(12)

loop_
_atom_type_symbol
_atom_type_description
_atom_type_scat_dispersion_real
_atom_type_scat_dispersion_imag
_atom_type_scat_source
C C 0.0033 0.0016 'International Tables Vol C Tables 4.2.6.8 and 6.1.1.4'
H H 0.0000 0.0000 'International Tables Vol C Tables 4.2.6.8 and 6.1.1.4'
N N 0.0061 0.0033 'International Tables Vol C Tables 4.2.6.8 and 6.1.1.4'
Mn Mn 0.3368 0.7283 'International Tables Vol C Tables 4.2.6.8 and 6.1.1.4'
O O 0.0106 0.0060 'International Tables Vol C Tables 4.2.6.8 and 6.1.1.4'

loop_
_geom_angle_atom_site_label_1
_geom_angle_atom_site_label_2
_geom_angle_atom_site_label_3
_geom_angle
_geom_angle_site_symmetry_1
_geom_angle_site_symmetry_3
_geom_angle_publ_flag
O1 Mn1 O1 180.0 . 3_566 ?
O1 Mn1 N1 89.26(8) . . ?
O1 Mn1 N1 90.74(8) 3_566 . ?
O1 Mn1 N1 90.74(8) . 3_566 ?
O1 Mn1 N1 89.26(8) 3_566 3_566 ?
O1 Mn1 N5 90.59(7) . . ?
O1 Mn1 N5 89.41(7) 3_566 . ?
O1 Mn1 N5 89.41(7) . 3_566 ?
O1 Mn1 N5 90.59(7) 3_566 3_566 ?
N1 Mn1 N1 180.0 . 3_566 ?
N1 Mn1 N5 75.42(7) . . ?
N1 Mn1 N5 104.58(7) 3_566 . ?
N1 Mn1 N5 104.59(7) . 3_566 ?
N1 Mn1 N5 75.41(7) 3_566 3_566 ?
N5 Mn1 N5 180.0 . 3_566 ?
Mn1 O1 H1B 117(2) . . ?
Mn1 O1 H1A 116(2) . . ?
H1B O1 H1A 107(3) . . ?
Mn1 N1 N2 140.35(15) . . ?
Mn1 N1 C1 113.21(15) . . ?
N2 N1 C1 106.41(18) . . ?
N1 N2 N3 107.94(19) . . ?
N2 N3 N4 109.6(2) . . ?
N3 N4 C1 105.0(2) . . ?
Mn1 N5 C2 115.02(16) . . ?
Mn1 N5 C6 126.99(17) . . ?
C2 N5 C6 117.9(2) . . ?
N1 C1 N4 111.1(2) . . ?
N1 C1 C2 122.0(2) . . ?
N4 C1 C2 126.9(2) . . ?
N5 C2 C1 114.0(2) . . ?
N5 C2 C3 122.3(2) . . ?
C1 C2 C3 123.6(2) . . ?
C2 C3 H3 120.6 . . ?
C2 C3 C4 118.9(3) . . ?
H3 C3 C4 120.6 . . ?
C3 C4 H4 120.4 . . ?
C3 C4 C5 119.3(2) . . ?
H4 C4 C5 120.4 . . ?
C4 C5 H5 120.7 . . ?
C4 C5 C6 118.5(3) . . ?
H5 C5 C6 120.7 . . ?
N5 C6 C5 123.1(2) . . ?
N5 C6 H6 118.5 . . ?
C5 C6 H6 118.5 . . ?

loop_
_geom_bond_atom_site_label_1
_geom_bond_atom_site_label_2
_geom_bond_distance
_geom_bond_site_symmetry_2
_geom_bond_publ_flag
Mn1 O1 2.2084(18) . ?
Mn1 O1 2.2084(18) 3_566 ?
Mn1 N1 2.2117(19) . ?
Mn1 N1 2.2117(19) 3_566 ?
Mn1 N5 2.255(2) . ?
Mn1 N5 2.255(2) 3_566 ?
O1 H1B 0.83(3) . ?
O1 H1A 0.79(3) . ?
N1 N2 1.350(3) . ?
N1 C1 1.332(3) . ?
N2 N3 1.323(3) . ?
N3 N4 1.359(3) . ?
N4 C1 1.331(3) . ?
N5 C2 1.358(3) . ?
N5 C6 1.333(3) . ?
C1 C2 1.471(4) . ?
C2 C3 1.381(3) . ?
C3 H3 0.950 . ?
C3 C4 1.381(4) . ?
C4 H4 0.950 . ?
C4 C5 1.385(4) . ?
C5 H5 0.950 . ?
C5 C6 1.384(4) . ?
C6 H6 0.950 . ?

loop_
_geom_hbond_atom_site_label_D
_geom_hbond_atom_site_label_H
_geom_hbond_atom_site_label_A
_geom_hbond_distance_DH
_geom_hbond_distance_HA
_geom_hbond_distance_DA
_geom_hbond_angle_DHA
_geom_hbond_site_symmetry_A
O1 H1B N4 0.83(3) 1.94(3) 2.758(3) 171(3) 4_566
O1 H1A N3 0.79(3) 2.04(3) 2.820(3) 171(3) 2_556
